data_2016148
loop_
_publ_author_name
'Kukovec, Boris-Marko'
'Popovi\'c, Zora'
'Pavlovi\'c, Gordana'

_publ_section_title
;
 A one-dimensional Cd^II^ coordination polymer:
 <i>catena</i>-poly[cadmium(II)-bis(\m-6-methylpicolinato)]
;
_journal_coeditor_code GD3123
_journal_issue 9
_journal_name_full 'Acta Crystallographica Section C'
_journal_page_first m389
_journal_page_last m391
_journal_paper_doi 10.1107/S0108270107034646
_journal_volume 63
_journal_year 2007
_chemical_formula_iupac '[Cd (C7 H6 N1 O2)2]'
_chemical_formula_moiety 'C14 H12 Cd N2 O4'
_chemical_formula_sum 'C14 H12 Cd N2 O4'
_chemical_formula_weight 384.67
_chemical_name_systematic
;
catena-poly[cadmium(II)]-bis(\m-6-methylpicolinato)]
;
_space_group_IT_number 14
_symmetry_cell_setting monoclinic
_symmetry_space_group_name_Hall '-P 2ybc'
_symmetry_space_group_name_H-M 'P 1 21/c 1'
_atom_sites_solution_hydrogens geom
_atom_sites_solution_primary direct
_atom_sites_solution_secondary difmap
_audit_creation_method SHELXL97
_cell_angle_alpha 90.00
_cell_angle_beta 94.3050(10)
_cell_angle_gamma 90.00
_cell_formula_units_Z 4
_cell_length_a 6.82840(10)
_cell_length_b 10.6888(2)
_cell_length_c 18.5505(3)
_cell_measurement_reflns_used 13135
_cell_measurement_temperature 296(2)
_cell_measurement_theta_max 34.9
_cell_measurement_theta_min 3.8
_cell_volume 1350.13(4)
_computing_cell_refinement 'CrysAlis CCD or RED? (Oxford Diffraction, 2007)'
_computing_data_collection 'CrysAlis CCD (Oxford Diffraction, 2007)'
_computing_data_reduction 'CrysAlis RED (Oxford Diffraction, 2007)'
_computing_molecular_graphics
;
ORTEP-3 (Farrugia, 1997) and Mercury (Version 1.4.2; Macrae <i>et
al.</i>,  2006)
;
_computing_publication_material SHELXL97
_computing_structure_refinement 'SHELXL97 (Sheldrick, 1997)'
_computing_structure_solution 'SHELXS97 (Sheldrick, 1997)'
_diffrn_ambient_temperature 296(2)
_diffrn_measured_fraction_theta_full 0.997
_diffrn_measured_fraction_theta_max 0.997
_diffrn_measurement_device_type 'Oxford Diffraction Xcalibur2 diffractometer with Sapphire-3 CCD detector'
_diffrn_measurement_method \w
_diffrn_radiation_monochromator graphite
_diffrn_radiation_source 'fine-focus sealed tube'
_diffrn_radiation_type MoK\a
_diffrn_radiation_wavelength 0.71073
_diffrn_reflns_av_R_equivalents 0.0377
_diffrn_reflns_av_sigmaI/netI 0.0401
_diffrn_reflns_limit_h_max 9
_diffrn_reflns_limit_h_min -9
_diffrn_reflns_limit_k_max 15
_diffrn_reflns_limit_k_min -15
_diffrn_reflns_limit_l_max 26
_diffrn_reflns_limit_l_min -26
_diffrn_reflns_number 33784
_diffrn_reflns_theta_full 30.00
_diffrn_reflns_theta_max 30.00
_diffrn_reflns_theta_min 3.78
_diffrn_standards_interval_count '1 ref frame per 50 dc frames'
_exptl_absorpt_coefficient_mu 1.635
_exptl_absorpt_correction_T_max 0.968
_exptl_absorpt_correction_T_min 0.879
_exptl_absorpt_correction_type multi-scan
_exptl_absorpt_process_details '(CrysAlis RED; Oxford Diffraction, 2007)'
_exptl_crystal_colour colourless
_exptl_crystal_density_diffrn 1.892
_exptl_crystal_density_method 'not measured'
_exptl_crystal_description prism
_exptl_crystal_F_000 760
_exptl_crystal_size_max 0.13
_exptl_crystal_size_mid 0.10
_exptl_crystal_size_min 0.02
_refine_diff_density_max 1.441
_refine_diff_density_min -0.442
_refine_ls_extinction_method none
_refine_ls_goodness_of_fit_ref 0.947
_refine_ls_hydrogen_treatment constr
_refine_ls_matrix_type full
_refine_ls_number_parameters 192
_refine_ls_number_reflns 3929
_refine_ls_number_restraints 0
_refine_ls_restrained_S_all 0.947
_refine_ls_R_factor_all 0.0448
_refine_ls_R_factor_gt 0.0272
_refine_ls_shift/su_max 0.002
_refine_ls_shift/su_mean 0.000
_refine_ls_structure_factor_coef Fsqd
_refine_ls_weighting_details 'calc w = 1/[\s^2^(Fo^2^)+(0.0344P)^2^] where P=(Fo^2^+2Fc^2^)/3'
_refine_ls_weighting_scheme calc
_refine_ls_wR_factor_gt 0.0572
_refine_ls_wR_factor_ref 0.0615
_reflns_number_gt 2814
_reflns_number_total 3929
_reflns_threshold_expression I>2\s(I)
_cod_data_source_file gd3123.cif
_cod_data_source_block I
_cod_original_sg_symbol_H-M 'P 21/c'
_cod_database_code 2016148
_cod_database_fobs_code 2016148

loop_
_symmetry_equiv_pos_as_xyz
'x, y, z'
'-x, y+1/2, -z+1/2'
'-x, -y, -z'
'x, -y-1/2, z-1/2'

loop_
_atom_site_type_symbol
_atom_site_label
_atom_site_fract_x
_atom_site_fract_y
_atom_site_fract_z
_atom_site_U_iso_or_equiv
_atom_site_adp_type
_atom_site_calc_flag
_atom_site_refinement_flags
_atom_site_occupancy
Cd Cd1 0.24929(2) 0.925426(15) 0.490873(8) 0.02877(6) Uani d . 1
N N1 0.2634(3) 0.76358(18) 0.57874(9) 0.0306(4) Uani d . 1
N N2 0.1995(3) 0.79286(18) 0.39066(9) 0.0309(4) Uani d . 1
O O1 0.5605(2) 0.92104(15) 0.55186(8) 0.0332(4) Uani d . 1
O O2 0.7106(3) 0.8831(2) 0.66004(10) 0.0562(5) Uani d . 1
O O3 -0.0676(2) 0.95305(16) 0.43833(9) 0.0376(4) Uani d . 1
O O4 -0.2616(3) 0.93148(17) 0.33710(9) 0.0467(5) Uani d . 1
C C1 0.4240(3) 0.7670(2) 0.62519(11) 0.0323(5) Uani d . 1
C C2 0.4491(4) 0.6841(3) 0.68242(13) 0.0427(6) Uani d . 1
H H2 0.5613 0.6879 0.7140 0.051 Uiso calc R 1
C C3 0.3065(4) 0.5958(3) 0.69212(15) 0.0468(7) Uani d . 1
H H3 0.3199 0.5401 0.7307 0.056 Uiso calc R 1
C C4 0.1441(4) 0.5918(2) 0.64373(15) 0.0447(6) Uani d . 1
H H4 0.0478 0.5315 0.6485 0.054 Uiso calc R 1
C C5 0.1245(4) 0.6778(2) 0.58792(13) 0.0380(6) Uani d . 1
C C6 0.5790(3) 0.8656(2) 0.61319(12) 0.0334(5) Uani d . 1
C C7 -0.0529(4) 0.6769(3) 0.53546(16) 0.0517(7) Uani d . 1
H H7A -0.1094 0.7591 0.5325 0.078 Uiso calc R 1
H H7B -0.1476 0.6187 0.5515 0.078 Uiso calc R 1
H H7C -0.0156 0.6521 0.4887 0.078 Uiso calc R 1
C C8 0.0291(3) 0.8111(2) 0.35011(11) 0.0300(5) Uani d . 1
C C9 -0.0215(4) 0.7417(2) 0.28898(12) 0.0396(6) Uani d . 1
H H9 -0.1402 0.7556 0.2622 0.048 Uiso calc R 1
C C10 0.1066(4) 0.6514(3) 0.26808(13) 0.0440(6) Uani d . 1
H H10 0.0763 0.6039 0.2267 0.053 Uiso calc R 1
C C11 0.2782(4) 0.6326(3) 0.30893(14) 0.0426(6) Uani d . 1
H H11 0.3654 0.5712 0.2958 0.051 Uiso calc R 1
C C12 0.3235(4) 0.7049(2) 0.37024(13) 0.0365(6) Uani d . 1
C C13 -0.1141(3) 0.9074(2) 0.37584(12) 0.0302(5) Uani d . 1
C C14 0.5098(4) 0.6864(3) 0.41708(15) 0.0547(8) Uani d . 1
H H14A 0.5588 0.7662 0.4341 0.082 Uiso calc R 1
H H14B 0.6058 0.6467 0.3895 0.082 Uiso calc R 1
H H14C 0.4842 0.6347 0.4576 0.082 Uiso calc R 1

loop_
_atom_site_aniso_label
_atom_site_aniso_U_11
_atom_site_aniso_U_22
_atom_site_aniso_U_33
_atom_site_aniso_U_12
_atom_site_aniso_U_13
_atom_site_aniso_U_23
Cd1 0.02110(9) 0.03256(10) 0.03173(9) 0.00108(8) -0.00403(6) -0.00091(7)
N1 0.0271(10) 0.0322(11) 0.0323(9) 0.0022(9) 0.0009(8) 0.0018(8)
N2 0.0275(10) 0.0348(11) 0.0300(9) -0.0006(9) -0.0009(8) -0.0021(8)
O1 0.0243(8) 0.0412(10) 0.0329(8) -0.0054(7) -0.0060(6) 0.0069(7)
O2 0.0478(12) 0.0702(14) 0.0465(11) -0.0092(10) -0.0233(9) 0.0126(10)
O3 0.0254(8) 0.0523(11) 0.0340(9) 0.0084(8) -0.0052(7) -0.0100(7)
O4 0.0378(10) 0.0599(13) 0.0399(9) 0.0101(9) -0.0141(8) -0.0020(9)
C1 0.0315(13) 0.0342(13) 0.0307(11) 0.0055(10) -0.0009(9) 0.0023(10)
C2 0.0404(15) 0.0491(16) 0.0378(13) 0.0079(13) -0.0022(11) 0.0092(11)
C3 0.0488(17) 0.0456(17) 0.0471(15) 0.0086(13) 0.0099(13) 0.0188(12)
C4 0.0408(15) 0.0386(16) 0.0558(16) -0.0024(12) 0.0105(12) 0.0096(12)
C5 0.0355(14) 0.0363(14) 0.0426(13) 0.0010(11) 0.0056(11) 0.0043(11)
C6 0.0283(12) 0.0388(14) 0.0325(12) 0.0042(11) -0.0019(10) 0.0047(10)
C7 0.0340(15) 0.0538(18) 0.0659(19) -0.0116(13) -0.0061(13) 0.0094(14)
C8 0.0256(11) 0.0374(13) 0.0270(11) -0.0044(10) 0.0011(9) 0.0009(9)
C9 0.0387(14) 0.0488(16) 0.0303(12) -0.0011(12) -0.0054(10) -0.0056(11)
C10 0.0499(17) 0.0466(16) 0.0354(13) -0.0037(13) 0.0022(12) -0.0120(11)
C11 0.0450(16) 0.0385(14) 0.0455(15) 0.0049(13) 0.0104(12) -0.0081(12)
C12 0.0320(13) 0.0373(14) 0.0406(13) 0.0009(11) 0.0060(10) -0.0031(11)
C13 0.0268(12) 0.0345(13) 0.0287(11) -0.0023(10) -0.0025(9) 0.0018(9)
C14 0.0326(15) 0.067(2) 0.0626(18) 0.0171(14) -0.0066(13) -0.0132(15)

loop_
_atom_type_symbol
_atom_type_description
_atom_type_scat_dispersion_real
_atom_type_scat_dispersion_imag
_atom_type_scat_source
C C 0.0033 0.0016 'International Tables Vol C Tables 4.2.6.8 and 6.1.1.4'
H H 0.0000 0.0000 'International Tables Vol C Tables 4.2.6.8 and 6.1.1.4'
Cd Cd -0.8075 1.2024 'International Tables Vol C Tables 4.2.6.8 and 6.1.1.4'
N N 0.0061 0.0033 'International Tables Vol C Tables 4.2.6.8 and 6.1.1.4'
O O 0.0106 0.0060 'International Tables Vol C Tables 4.2.6.8 and 6.1.1.4'

loop_
_geom_angle_atom_site_label_1
_geom_angle_atom_site_label_2
_geom_angle_atom_site_label_3
_geom_angle_site_symmetry_1
_geom_angle_site_symmetry_3
_geom_angle
_geom_angle_publ_flag
O1 Cd1 O3 . . 172.67(6) yes
O1 Cd1 N1 3_676 . 140.44(6) yes
O3 Cd1 N2 3_576 . 138.53(6) yes
O1 Cd1 O3 3_676 3_576 98.02(7) yes
O1 Cd1 O3 3_676 . 107.49(6) yes
O3 Cd1 O3 3_576 . 68.87(6) yes
O1 Cd1 O1 3_676 . 70.11(6) yes
O3 Cd1 O1 3_576 . 104.32(6) yes
O1 Cd1 N2 3_676 . 102.29(6) yes
O3 Cd1 N2 . . 70.67(6) yes
O1 Cd1 N2 . . 116.47(6) yes
O3 Cd1 N1 3_576 . 90.89(6) yes
O3 Cd1 N1 . . 111.65(6) yes
O1 Cd1 N1 . . 70.34(6) yes
N2 Cd1 N1 . . 95.75(7) yes
C5 N1 C1 . . 119.3(2) no
C5 N1 Cd1 . . 126.41(15) no
C1 N1 Cd1 . . 114.18(15) no
C12 N2 C8 . . 118.71(19) no
C12 N2 Cd1 . . 126.32(15) no
C8 N2 Cd1 . . 114.96(15) no
C6 O1 Cd1 . 3_676 128.53(15) no
C6 O1 Cd1 . . 117.80(14) no
Cd1 O1 Cd1 3_676 . 109.89(6) no
C13 O3 Cd1 . 3_576 129.26(15) no
C13 O3 Cd1 . . 119.49(14) no
Cd1 O3 Cd1 3_576 . 111.13(6) no
N1 C1 C2 . . 121.5(2) no
N1 C1 C6 . . 117.92(19) no
C2 C1 C6 . . 120.6(2) no
C3 C2 C1 . . 119.4(2) no
C3 C2 H2 . . 120.3 no
C1 C2 H2 . . 120.3 no
C4 C3 C2 . . 118.7(2) no
C4 C3 H3 . . 120.7 no
C2 C3 H3 . . 120.7 no
C3 C4 C5 . . 119.8(3) no
C3 C4 H4 . . 120.1 no
C5 C4 H4 . . 120.1 no
N1 C5 C4 . . 121.3(2) no
N1 C5 C7 . . 117.9(2) no
C4 C5 C7 . . 120.7(2) no
O2 C6 O1 . . 125.6(2) no
O2 C6 C1 . . 119.1(2) no
O1 C6 C1 . . 115.27(19) no
C5 C7 H7A . . 109.5 no
C5 C7 H7B . . 109.5 no
H7A C7 H7B . . 109.5 no
C5 C7 H7C . . 109.5 no
H7A C7 H7C . . 109.5 no
H7B C7 H7C . . 109.5 no
N2 C8 C9 . . 122.2(2) no
N2 C8 C13 . . 118.04(19) no
C9 C8 C13 . . 119.7(2) no
C8 C9 C10 . . 118.9(2) no
C8 C9 H9 . . 120.5 no
C10 C9 H9 . . 120.5 no
C11 C10 C9 . . 119.0(2) no
C11 C10 H10 . . 120.5 no
C9 C10 H10 . . 120.5 no
C10 C11 C12 . . 120.2(2) no
C10 C11 H11 . . 119.9 no
C12 C11 H11 . . 119.9 no
N2 C12 C11 . . 121.0(2) no
N2 C12 C14 . . 117.1(2) no
C11 C12 C14 . . 121.9(2) no
O4 C13 O3 . . 126.3(2) no
O4 C13 C8 . . 118.7(2) no
O3 C13 C8 . . 114.99(19) no
C12 C14 H14A . . 109.5 no
C12 C14 H14B . . 109.5 no
H14A C14 H14B . . 109.5 no
C12 C14 H14C . . 109.5 no
H14A C14 H14C . . 109.5 no
H14B C14 H14C . . 109.5 no

loop_
_geom_bond_atom_site_label_1
_geom_bond_atom_site_label_2
_geom_bond_site_symmetry_2
_geom_bond_distance
_geom_bond_publ_flag
Cd1 O1 3_676 2.2724(16) yes
Cd1 O3 3_576 2.2793(16) yes
Cd1 O3 . 2.3247(16) yes
Cd1 O1 . 2.3315(15) yes
Cd1 N2 . 2.3418(18) yes
Cd1 N1 . 2.3739(18) yes
N1 C5 . 1.340(3) no
N1 C1 . 1.344(3) no
N2 C12 . 1.339(3) no
N2 C8 . 1.351(3) no
O1 C6 . 1.280(3) yes
O1 Cd1 3_676 2.2724(15) no
O2 C6 . 1.216(3) yes
O3 C13 . 1.276(3) yes
O3 Cd1 3_576 2.2793(16) no
O4 C13 . 1.221(3) yes
C1 C2 . 1.384(3) no
C1 C6 . 1.522(3) no
C2 C3 . 1.377(4) no
C2 H2 . 0.9300 no
C3 C4 . 1.374(4) no
C3 H3 . 0.9300 no
C4 C5 . 1.383(3) no
C4 H4 . 0.9300 no
C5 C7 . 1.496(4) no
C7 H7A . 0.9600 no
C7 H7B . 0.9600 no
C7 H7C . 0.9600 no
C8 C9 . 1.377(3) no
C8 C13 . 1.520(3) no
C9 C10 . 1.378(4) no
C9 H9 . 0.9300 no
C10 C11 . 1.362(4) no
C10 H10 . 0.9300 no
C11 C12 . 1.391(3) no
C11 H11 . 0.9300 no
C12 C14 . 1.499(3) no
C14 H14A . 0.9600 no
C14 H14B . 0.9600 no
C14 H14C . 0.9600 no

loop_
_geom_torsion_atom_site_label_1
_geom_torsion_atom_site_label_2
_geom_torsion_atom_site_label_3
_geom_torsion_atom_site_label_4
_geom_torsion_site_symmetry_1
_geom_torsion_site_symmetry_4
_geom_torsion
_geom_torsion_publ_flag
O1 Cd1 N1 C5 3_676 . -174.35(17) no
O3 Cd1 N1 C5 3_576 . 81.89(19) no
O3 Cd1 N1 C5 . . 14.3(2) no
O1 Cd1 N1 C5 . . -173.2(2) no
N2 Cd1 N1 C5 . . -57.11(19) no
O1 Cd1 N1 C1 3_676 . 9.9(2) no
O3 Cd1 N1 C1 3_576 . -93.90(16) no
O3 Cd1 N1 C1 . . -161.45(14) no
O1 Cd1 N1 C1 . . 11.01(14) no
N2 Cd1 N1 C1 . . 127.10(16) no
O1 Cd1 N2 C12 3_676 . 82.13(19) no
O3 Cd1 N2 C12 3_576 . -160.35(17) no
O3 Cd1 N2 C12 . . -173.4(2) no
O1 Cd1 N2 C12 . . 8.4(2) no
N1 Cd1 N2 C12 . . -62.46(19) no
O1 Cd1 N2 C8 3_676 . -96.63(16) no
O3 Cd1 N2 C8 3_576 . 20.9(2) no
O3 Cd1 N2 C8 . . 7.82(15) no
O1 Cd1 N2 C8 . . -170.34(14) no
N1 Cd1 N2 C8 . . 118.78(16) no
O1 Cd1 O1 C6 3_676 . 160.0(2) no
N2 Cd1 O1 C6 . . -105.84(17) no
N1 Cd1 O1 C6 . . -19.23(16) no
O1 Cd1 O1 Cd1 3_676 3_676 0.0 no
N2 Cd1 O1 Cd1 . 3_676 94.16(8) no
N1 Cd1 O1 Cd1 . 3_676 -179.23(9) no
O1 Cd1 O3 C13 3_676 . 84.54(17) no
O3 Cd1 O3 C13 3_576 . 176.5(2) no
N2 Cd1 O3 C13 . . -12.69(16) no
N1 Cd1 O3 C13 . . -101.25(17) no
O3 Cd1 O3 Cd1 3_576 3_576 0.0 no
N2 Cd1 O3 Cd1 . 3_576 170.76(9) no
N1 Cd1 O3 Cd1 . 3_576 82.21(8) no
C5 N1 C1 C2 . . -0.1(3) no
Cd1 N1 C1 C2 . . 175.98(19) no
C5 N1 C1 C6 . . 180.0(2) no
Cd1 N1 C1 C6 . . -3.9(3) no
N1 C1 C2 C3 . . 0.0(4) no
C6 C1 C2 C3 . . 179.9(2) no
C1 C2 C3 C4 . . 0.9(4) no
C2 C3 C4 C5 . . -1.8(4) no
C1 N1 C5 C4 . . -0.8(4) no
Cd1 N1 C5 C4 . . -176.35(18) no
C1 N1 C5 C7 . . 179.7(2) no
Cd1 N1 C5 C7 . . 4.1(3) no
C3 C4 C5 N1 . . 1.7(4) no
C3 C4 C5 C7 . . -178.8(3) no
Cd1 O1 C6 O2 3_676 . -2.8(4) no
Cd1 O1 C6 O2 . . -158.5(2) no
Cd1 O1 C6 C1 3_676 . 179.40(14) no
Cd1 O1 C6 C1 . . 23.7(3) no
N1 C1 C6 O2 . . 169.1(2) no
C2 C1 C6 O2 . . -10.8(4) no
N1 C1 C6 O1 . . -12.9(3) no
C2 C1 C6 O1 . . 167.2(2) no
C12 N2 C8 C9 . . 0.5(3) no
Cd1 N2 C8 C9 . . 179.38(18) no
C12 N2 C8 C13 . . 177.3(2) no
Cd1 N2 C8 C13 . . -3.8(2) no
N2 C8 C9 C10 . . -0.6(4) no
C13 C8 C9 C10 . . -177.4(2) no
C8 C9 C10 C11 . . 0.7(4) no
C9 C10 C11 C12 . . -0.8(4) no
C8 N2 C12 C11 . . -0.6(3) no
Cd1 N2 C12 C11 . . -179.29(18) no
C8 N2 C12 C14 . . -179.3(2) no
Cd1 N2 C12 C14 . . 2.0(3) no
C10 C11 C12 N2 . . 0.7(4) no
C10 C11 C12 C14 . . 179.4(3) no
Cd1 O3 C13 O4 3_576 . 8.8(4) no
Cd1 O3 C13 O4 . . -167.08(19) no
Cd1 O3 C13 C8 3_576 . -169.34(14) no
Cd1 O3 C13 C8 . . 14.8(3) no
N2 C8 C13 O4 . . 174.6(2) no
C9 C8 C13 O4 . . -8.4(3) no
N2 C8 C13 O3 . . -7.1(3) no
C9 C8 C13 O3 . . 169.8(2) no
